data_1576912
loop_
_publ_author_name
'Mahawar, Pritam'
'Wang, Ganping'
'Ward, Robert J.'
'Kelley, Steven P.'
'Maron, Laurent'
'Walensky, Justin R.'

_publ_section_title
;
 Unusual bonding situations in Th(iv) and U(iv)-Al(iii) pnictogen
 complexes.
;
_journal_issue 18
_journal_name_full 'Chemical science'
_journal_page_first 9158
_journal_page_last 9167
_journal_paper_doi 10.1039/d5sc09143h
_journal_volume 17
_journal_year 2026
_chemical_formula_moiety 'C48 H67 Al P2 U, 0.5(C5 H12)'
_chemical_formula_sum 'C50.5 H73 Al P2 U'
_chemical_formula_weight 1007.03
_chemical_properties_physical Air-sensitive,Moisture-sensitive,Radioactive
_space_group_crystal_system triclinic
_space_group_IT_number 2
_space_group_name_Hall '-P 1'
_space_group_name_H-M_alt 'P -1'
_atom_sites_solution_hydrogens geom
_atom_sites_solution_primary dual
_atom_sites_solution_secondary difmap
_audit_creation_date 2025-09-30
_audit_creation_method
;
Olex2 1.5
(compiled 2025.07.13 svn.rb7424aed for OlexSys, GUI svn.r7311)
;
_audit_update_record
;
2025-11-10 deposited with the CCDC.	2026-03-10 downloaded from the CCDC.
;
_cell_angle_alpha 91.625(2)
_cell_angle_beta 105.284(2)
_cell_angle_gamma 103.762(2)
_cell_formula_units_Z 2
_cell_length_a 10.5718(8)
_cell_length_b 14.7969(11)
_cell_length_c 15.6151(12)
_cell_measurement_reflns_used 9858
_cell_measurement_temperature 150.0
_cell_measurement_theta_max 28.39
_cell_measurement_theta_min 2.34
_cell_volume 2277.8(3)
_computing_cell_refinement 'Bruker Apex3 V.2016.9-0/SAINT V8.37A'
_computing_data_collection 'Bruker Apex3 V.2016.9-0'
_computing_data_reduction 'Bruker Apex3 V.2016.9-0/SAINT V8.37A'
_computing_molecular_graphics 'Olex2 1.5 (Dolomanov et al., 2009)'
_computing_publication_material 'Olex2 1.5 (Dolomanov et al., 2009)'
_computing_structure_refinement 'ShelXL (Sheldrick, 2015)'
_computing_structure_solution 'ShelXT (Sheldrick, 2015)'
_diffrn_ambient_temperature 150.0
_diffrn_measured_fraction_theta_full 1.000
_diffrn_measured_fraction_theta_max 1.000
_diffrn_measurement_device_type 'Bruker APEX II area detector'
_diffrn_measurement_method 'omega and phi scans'
_diffrn_radiation_monochromator graphite
_diffrn_radiation_type MoK\a
_diffrn_radiation_wavelength 0.71073
_diffrn_reflns_av_R_equivalents 0.0389
_diffrn_reflns_av_unetI/netI 0.0224
_diffrn_reflns_Laue_measured_fraction_full 1.000
_diffrn_reflns_Laue_measured_fraction_max 1.000
_diffrn_reflns_limit_h_max 13
_diffrn_reflns_limit_h_min -13
_diffrn_reflns_limit_k_max 19
_diffrn_reflns_limit_k_min -19
_diffrn_reflns_limit_l_max 20
_diffrn_reflns_limit_l_min -20
_diffrn_reflns_number 84525
_diffrn_reflns_point_group_measured_fraction_full 1.000
_diffrn_reflns_point_group_measured_fraction_max 1.000
_diffrn_reflns_theta_full 25.242
_diffrn_reflns_theta_max 27.499
_diffrn_reflns_theta_min 1.358
_diffrn_source 'Sealed Source Mo with TRIUMPH optics'
_diffrn_standards_number 0
_exptl_absorpt_coefficient_mu 3.686
_exptl_absorpt_correction_T_max 0.7459
_exptl_absorpt_correction_T_min 0.5620
_exptl_absorpt_correction_type multi-scan
_exptl_absorpt_process_details 'Bruker AXScale'
_exptl_crystal_colour red
_exptl_crystal_colour_primary red
_exptl_crystal_density_diffrn 1.468
_exptl_crystal_description block
_exptl_crystal_F_000 1022
_exptl_crystal_recrystallization_method 'Re-crystallisation from solvent: diethyl ether, pentane'
_exptl_crystal_size_max 0.334
_exptl_crystal_size_mid 0.195
_exptl_crystal_size_min 0.159
_refine_diff_density_max 2.210
_refine_diff_density_min -0.703
_refine_diff_density_rms 0.110
_refine_ls_extinction_method none
_refine_ls_goodness_of_fit_ref 1.132
_refine_ls_hydrogen_treatment constr
_refine_ls_matrix_type full
_refine_ls_number_parameters 537
_refine_ls_number_reflns 10463
_refine_ls_number_restraints 0
_refine_ls_restrained_S_all 1.132
_refine_ls_R_factor_all 0.0344
_refine_ls_R_factor_gt 0.0272
_refine_ls_shift/su_max 0.002
_refine_ls_shift/su_mean 0.000
_refine_ls_structure_factor_coef Fsqd
_refine_ls_weighting_details 'w=1/[\s^2^(Fo^2^)+(0.0388P)^2^+2.7692P] where P=(Fo^2^+2Fc^2^)/3'
_refine_ls_weighting_scheme calc
_refine_ls_wR_factor_gt 0.0693
_refine_ls_wR_factor_ref 0.0735
_reflns_Friedel_coverage 0.000
_reflns_number_gt 9453
_reflns_number_total 10463
_reflns_threshold_expression 'I > 2\s(I)'
_cod_data_source_file d5sc09143h2.cif
_cod_data_source_block 3
_cod_depositor_comments 'Adding full bibliography for 1576910--1576917.cif.'
_cod_original_formula_sum 'C50.50 H73 Al P2 U'
_cod_database_code 1576912
_shelx_shelxl_version_number 2017/1
_shelx_space_group_comment
;
The symmetry employed for this shelxl refinement is uniquely defined
by the following loop, which should always be used as a source of
symmetry information in preference to the above space-group names.
They are only intended as comments.
;
_shelx_estimated_absorpt_t_max 0.592
_shelx_estimated_absorpt_t_min 0.372
_olex2_refinement_description
;
1. Others
 Fixed Sof: C5S(0.5) H5SA(0.5) H5SB(0.5) H5SC(0.5) C1S(0.5) H1SA(0.5)
 H1SB(0.5) H1SC(0.5) C4S(0.5) H4SA(0.5) H4SB(0.5) C2S(0.5) H2SA(0.5) H2SB(0.5)
 C3S(0.5) H3SA(0.5) H3SB(0.5)
2.a Secondary CH2 refined with riding coordinates:
 C4S(H4SA,H4SB), C2S(H2SA,H2SB), C3S(H3SA,H3SB)
2.b Aromatic/amide H refined with riding coordinates:
 C3(H3), C14(H14), C5(H5), C12(H12)
2.c Idealised Me refined as rotating group:
 C25(H25A,H25B,H25C), C26(H26A,H26B,H26C), C27(H27A,H27B,H27C), C35(H35A,H35B,
 H35C), C7(H7A,H7B,H7C), C34(H34A,H34B,H34C), C18(H18A,H18B,H18C), C28(H28A,
 H28B,H28C), C38(H38A,H38B,H38C), C24(H24A,H24B,H24C), C45(H45A,H45B,H45C),
 C46(H46A,H46B,H46C), C9(H9A,H9B,H9C), C37(H37A,H37B,H37C), C17(H17A,H17B,H17C),
  C8(H8A,H8B,H8C), C36(H36A,H36B,H36C), C48(H48A,H48B,H48C), C47(H47A,H47B,
 H47C), C16(H16A,H16B,H16C), C44(H44A,H44B,H44C), C5S(H5SA,H5SB,H5SC), C1S(H1SA,
 H1SB,H1SC)
;
_olex2_submission_special_instructions 'No special instructions were received'

loop_
_space_group_symop_operation_xyz
'x, y, z'
'-x, -y, -z'

loop_
_atom_site_label
_atom_site_type_symbol
_atom_site_fract_x
_atom_site_fract_y
_atom_site_fract_z
_atom_site_U_iso_or_equiv
_atom_site_adp_type
_atom_site_occupancy
_atom_site_site_symmetry_order
_atom_site_calc_flag
_atom_site_refinement_flags_posn
_atom_site_refinement_flags_adp
_atom_site_refinement_flags_occupancy
_atom_site_disorder_assembly
_atom_site_disorder_group
U1 U 0.64471(2) 0.35997(2) 0.23588(2) 0.02074(4) Uani 1 1 d . . . . .
P1 P 0.42558(9) 0.23410(7) 0.12546(6) 0.0317(2) Uani 1 1 d . . . . .
P2 P 0.55190(11) 0.25112(7) 0.35303(6) 0.0337(2) Uani 1 1 d . . . . .
Al1 Al 0.40443(10) 0.14069(7) 0.24103(6) 0.02261(19) Uani 1 1 d . . . . .
C31 C 0.7909(3) 0.3285(3) 0.1222(2) 0.0281(7) Uani 1 1 d . . . . .
C33 C 0.9228(3) 0.3759(3) 0.2643(3) 0.0330(8) Uani 1 1 d . . . . .
C22 C 0.7230(4) 0.5484(2) 0.2760(2) 0.0304(7) Uani 1 1 d . . . . .
C32 C 0.8819(4) 0.4056(3) 0.1793(3) 0.0320(8) Uani 1 1 d . . . . .
C2 C 0.2451(3) 0.2118(2) -0.0441(2) 0.0251(7) Uani 1 1 d . . . . .
C29 C 0.8613(3) 0.2812(3) 0.2598(2) 0.0291(7) Uani 1 1 d . . . . .
C30 C 0.7802(3) 0.2505(2) 0.1717(2) 0.0256(7) Uani 1 1 d . . . . .
C10 C 0.5450(4) 0.2569(2) 0.4683(2) 0.0262(7) Uani 1 1 d . . . . .
C1 C 0.2627(3) 0.2327(2) 0.0468(2) 0.0229(6) Uani 1 1 d . . . . .
C20 C 0.4970(3) 0.4905(2) 0.2094(2) 0.0251(7) Uani 1 1 d . . . . .
C15 C 0.4245(4) 0.2565(2) 0.4895(2) 0.0281(7) Uani 1 1 d . . . . .
C21 C 0.6216(4) 0.5315(2) 0.1937(2) 0.0277(7) Uani 1 1 d . . . . .
C19 C 0.5204(4) 0.4803(2) 0.3014(2) 0.0263(7) Uani 1 1 d . . . . .
C25 C 0.3625(4) 0.4775(3) 0.1416(2) 0.0305(7) Uani 1 1 d . . . . .
H25A H 0.353516 0.430186 0.093630 0.046 Uiso 1 1 calc GR . . . .
H25B H 0.356331 0.536850 0.116664 0.046 Uiso 1 1 calc GR . . . .
H25C H 0.289647 0.456884 0.170054 0.046 Uiso 1 1 calc GR . . . .
C23 C 0.6605(4) 0.5138(2) 0.3417(2) 0.0310(8) Uani 1 1 d . . . . .
C3 C 0.1241(4) 0.2134(2) -0.1054(2) 0.0293(7) Uani 1 1 d . . . . .
H3 H 0.113807 0.199305 -0.167000 0.035 Uiso 1 1 calc R . . . .
C4 C 0.0188(4) 0.2348(3) -0.0805(3) 0.0328(8) Uani 1 1 d . . . . .
C26 C 0.6370(4) 0.5611(3) 0.1054(3) 0.0368(8) Uani 1 1 d . . . . .
H26A H 0.727741 0.602207 0.113500 0.055 Uiso 1 1 calc GR . . . .
H26B H 0.568604 0.594700 0.079636 0.055 Uiso 1 1 calc GR . . . .
H26C H 0.624666 0.505734 0.065087 0.055 Uiso 1 1 calc GR . . . .
C13 C 0.5406(4) 0.2762(3) 0.6476(2) 0.0337(8) Uani 1 1 d . . . . .
C40 C 0.4325(4) -0.0031(2) 0.2736(3) 0.0314(8) Uani 1 1 d . . . . .
C14 C 0.4255(4) 0.2665(3) 0.5783(2) 0.0317(8) Uani 1 1 d . . . . .
H14 H 0.342983 0.266614 0.591763 0.038 Uiso 1 1 calc R . . . .
C27 C 0.8631(4) 0.6117(3) 0.2956(3) 0.0449(10) Uani 1 1 d . . . . .
H27A H 0.928228 0.581682 0.332993 0.067 Uiso 1 1 calc GR . . . .
H27B H 0.866397 0.670828 0.327022 0.067 Uiso 1 1 calc GR . . . .
H27C H 0.886248 0.623903 0.239490 0.067 Uiso 1 1 calc GR . . . .
C35 C 0.7247(4) 0.3284(3) 0.0249(3) 0.0413(10) Uani 1 1 d . . . . .
H35A H 0.692985 0.263990 -0.003244 0.062 Uiso 1 1 calc GR . . . .
H35B H 0.790338 0.365034 -0.003091 0.062 Uiso 1 1 calc GR . . . .
H35C H 0.647417 0.356110 0.017222 0.062 Uiso 1 1 calc GR . . . .
C39 C 0.3344(4) 0.0158(3) 0.3120(2) 0.0331(8) Uani 1 1 d . . . . .
C5 C 0.0361(4) 0.2529(3) 0.0094(3) 0.0329(8) Uani 1 1 d . . . . .
H5 H -0.036189 0.266815 0.028178 0.039 Uiso 1 1 calc R . . . .
C42 C 0.2518(4) 0.0088(3) 0.1609(2) 0.0342(8) Uani 1 1 d . . . . .
C11 C 0.6638(4) 0.2677(3) 0.5390(2) 0.0306(7) Uani 1 1 d . . . . .
C12 C 0.6581(4) 0.2765(3) 0.6260(2) 0.0335(8) Uani 1 1 d . . . . .
H12 H 0.739012 0.282955 0.672852 0.040 Uiso 1 1 calc R . . . .
C41 C 0.3797(4) -0.0090(2) 0.1801(3) 0.0325(8) Uani 1 1 d . . . . .
C7 C 0.3511(4) 0.1849(3) -0.0781(3) 0.0387(9) Uani 1 1 d . . . . .
H7A H 0.428428 0.239261 -0.070242 0.058 Uiso 1 1 calc GR . . . .
H7B H 0.313617 0.162594 -0.141565 0.058 Uiso 1 1 calc GR . . . .
H7C H 0.380995 0.134974 -0.044860 0.058 Uiso 1 1 calc GR . . . .
C34 C 0.7155(4) 0.1512(3) 0.1371(3) 0.0407(9) Uani 1 1 d . . . . .
H34A H 0.680699 0.117622 0.182688 0.061 Uiso 1 1 calc GR . . . .
H34B H 0.782646 0.122612 0.122222 0.061 Uiso 1 1 calc GR . . . .
H34C H 0.640516 0.147730 0.083479 0.061 Uiso 1 1 calc GR . . . .
C43 C 0.2239(4) 0.0260(3) 0.2429(3) 0.0349(8) Uani 1 1 d . . . . .
C6 C 0.1542(4) 0.2518(2) 0.0735(2) 0.0271(7) Uani 1 1 d . . . . .
C18 C 0.2907(4) 0.2430(3) 0.4210(3) 0.0378(9) Uani 1 1 d . . . . .
H18A H 0.302780 0.279868 0.371262 0.057 Uiso 1 1 calc GR . . . .
H18B H 0.227165 0.263589 0.447964 0.057 Uiso 1 1 calc GR . . . .
H18C H 0.254534 0.176688 0.398943 0.057 Uiso 1 1 calc GR . . . .
C28 C 0.7286(5) 0.5215(3) 0.4398(3) 0.0434(10) Uani 1 1 d . . . . .
H28A H 0.689702 0.465001 0.464917 0.065 Uiso 1 1 calc GR . . . .
H28B H 0.714604 0.576234 0.469209 0.065 Uiso 1 1 calc GR . . . .
H28C H 0.825944 0.528206 0.449539 0.065 Uiso 1 1 calc GR . . . .
C38 C 0.8969(4) 0.2168(3) 0.3300(3) 0.0429(10) Uani 1 1 d . . . . .
H38A H 0.935120 0.252854 0.388636 0.064 Uiso 1 1 calc GR . . . .
H38B H 0.963679 0.186604 0.316973 0.064 Uiso 1 1 calc GR . . . .
H38C H 0.815000 0.168934 0.330241 0.064 Uiso 1 1 calc GR . . . .
C24 C 0.4168(4) 0.4581(3) 0.3515(3) 0.0370(8) Uani 1 1 d . . . . .
H24A H 0.333270 0.416491 0.312971 0.055 Uiso 1 1 calc GR . . . .
H24B H 0.397752 0.516047 0.370262 0.055 Uiso 1 1 calc GR . . . .
H24C H 0.451026 0.427179 0.404152 0.055 Uiso 1 1 calc GR . . . .
C45 C 0.5650(5) -0.0175(3) 0.3248(3) 0.0480(11) Uani 1 1 d . . . . .
H45A H 0.620874 -0.020913 0.284361 0.072 Uiso 1 1 calc GR . . . .
H45B H 0.549712 -0.075992 0.352979 0.072 Uiso 1 1 calc GR . . . .
H45C H 0.611610 0.034798 0.370920 0.072 Uiso 1 1 calc GR . . . .
C46 C 0.4428(5) -0.0354(3) 0.1123(3) 0.0518(12) Uani 1 1 d . . . . .
H46A H 0.432934 0.006270 0.064653 0.078 Uiso 1 1 calc GR . . . .
H46B H 0.397959 -0.100085 0.087238 0.078 Uiso 1 1 calc GR . . . .
H46C H 0.539290 -0.029690 0.140240 0.078 Uiso 1 1 calc GR . . . .
C9 C 0.1617(5) 0.2681(3) 0.1701(3) 0.0396(9) Uani 1 1 d . . . . .
H9A H 0.146004 0.208010 0.195526 0.059 Uiso 1 1 calc GR . . . .
H9B H 0.092446 0.299865 0.175754 0.059 Uiso 1 1 calc GR . . . .
H9C H 0.251696 0.307151 0.202257 0.059 Uiso 1 1 calc GR . . . .
C37 C 1.0300(4) 0.4301(4) 0.3440(3) 0.0501(11) Uani 1 1 d . . . . .
H37A H 1.073857 0.490512 0.327307 0.075 Uiso 1 1 calc GR . . . .
H37B H 1.097798 0.394824 0.365375 0.075 Uiso 1 1 calc GR . . . .
H37C H 0.988464 0.440538 0.391322 0.075 Uiso 1 1 calc GR . . . .
C17 C 0.5375(5) 0.2832(3) 0.7428(3) 0.0462(10) Uani 1 1 d . . . . .
H17A H 0.457652 0.304087 0.746506 0.069 Uiso 1 1 calc GR . . . .
H17B H 0.619755 0.328345 0.778517 0.069 Uiso 1 1 calc GR . . . .
H17C H 0.533038 0.221857 0.765565 0.069 Uiso 1 1 calc GR . . . .
C8 C -0.1106(4) 0.2365(3) -0.1484(3) 0.0476(11) Uani 1 1 d . . . . .
H8A H -0.116967 0.301276 -0.153096 0.071 Uiso 1 1 calc GR . . . .
H8B H -0.187946 0.200409 -0.130001 0.071 Uiso 1 1 calc GR . . . .
H8C H -0.111586 0.208955 -0.206457 0.071 Uiso 1 1 calc GR . . . .
C36 C 0.9480(5) 0.4925(3) 0.1451(4) 0.0521(12) Uani 1 1 d . . . . .
H36A H 0.878114 0.519778 0.109080 0.078 Uiso 1 1 calc GR . . . .
H36B H 1.003467 0.477118 0.108279 0.078 Uiso 1 1 calc GR . . . .
H36C H 1.005693 0.537606 0.195513 0.078 Uiso 1 1 calc GR . . . .
C48 C 0.0889(4) 0.0324(3) 0.2520(4) 0.0517(12) Uani 1 1 d . . . . .
H48A H 0.101718 0.070318 0.307627 0.077 Uiso 1 1 calc GR . . . .
H48B H 0.032928 -0.030439 0.253162 0.077 Uiso 1 1 calc GR . . . .
H48C H 0.043665 0.061631 0.201340 0.077 Uiso 1 1 calc GR . . . .
C47 C 0.1589(5) 0.0050(3) 0.0701(3) 0.0541(13) Uani 1 1 d . . . . .
H47A H 0.094435 0.042271 0.072322 0.081 Uiso 1 1 calc GR . . . .
H47B H 0.109257 -0.060041 0.048969 0.081 Uiso 1 1 calc GR . . . .
H47C H 0.211792 0.030158 0.029301 0.081 Uiso 1 1 calc GR . . . .
C16 C 0.7964(4) 0.2682(4) 0.5213(3) 0.0468(10) Uani 1 1 d . . . . .
H16A H 0.787176 0.210316 0.485586 0.070 Uiso 1 1 calc GR . . . .
H16B H 0.865929 0.272873 0.578120 0.070 Uiso 1 1 calc GR . . . .
H16C H 0.822884 0.321922 0.488751 0.070 Uiso 1 1 calc GR . . . .
C44 C 0.3458(6) 0.0179(3) 0.4095(3) 0.0516(12) Uani 1 1 d . . . . .
H44A H 0.430011 0.062880 0.442739 0.077 Uiso 1 1 calc GR . . . .
H44B H 0.346508 -0.044445 0.428969 0.077 Uiso 1 1 calc GR . . . .
H44C H 0.268227 0.036516 0.420845 0.077 Uiso 1 1 calc GR . . . .
C5S C 0.8566(13) -0.1160(9) 0.3595(10) 0.064(3) Uani 0.5 1 d . . P A -1
H5SA H 0.857930 -0.065977 0.319665 0.096 Uiso 0.5 1 calc GR . P A -1
H5SB H 0.769804 -0.131319 0.374106 0.096 Uiso 0.5 1 calc GR . P A -1
H5SC H 0.868015 -0.171552 0.329781 0.096 Uiso 0.5 1 calc GR . P A -1
C1S C 1.0831(17) 0.1374(12) 0.6070(11) 0.072(4) Uani 0.5 1 d . . P A -1
H1SA H 1.079829 0.182593 0.562351 0.108 Uiso 0.5 1 calc GR . P A -1
H1SB H 1.163064 0.161653 0.657923 0.108 Uiso 0.5 1 calc GR . P A -1
H1SC H 1.001051 0.127214 0.627292 0.108 Uiso 0.5 1 calc GR . P A -1
C4S C 0.9677(14) -0.0847(11) 0.4418(11) 0.068(3) Uani 0.5 1 d . . P A -1
H4SA H 1.054463 -0.084596 0.428741 0.082 Uiso 0.5 1 calc R . P A -1
H4SB H 0.954947 -0.130051 0.486122 0.082 Uiso 0.5 1 calc R . P A -1
C2S C 1.0913(14) 0.0462(12) 0.5664(8) 0.069(4) Uani 0.5 1 d . . P A -1
H2SA H 1.086344 -0.001157 0.609690 0.083 Uiso 0.5 1 calc R . P A -1
H2SB H 1.179265 0.054809 0.552421 0.083 Uiso 0.5 1 calc R . P A -1
C3S C 0.9771(11) 0.0122(10) 0.4823(8) 0.055(3) Uani 0.5 1 d . . P A -1
H3SA H 0.988569 0.057129 0.437439 0.066 Uiso 0.5 1 calc R . P A -1
H3SB H 0.890420 0.011641 0.495566 0.066 Uiso 0.5 1 calc R . P A -1

loop_
_atom_site_aniso_label
_atom_site_aniso_U_11
_atom_site_aniso_U_22
_atom_site_aniso_U_33
_atom_site_aniso_U_23
_atom_site_aniso_U_13
_atom_site_aniso_U_12
U1 0.01920(6) 0.02101(7) 0.02115(6) 0.00224(4) 0.00449(4) 0.00473(4)
P1 0.0266(4) 0.0305(5) 0.0275(4) 0.0088(4) -0.0034(3) -0.0010(4)
P2 0.0429(5) 0.0318(5) 0.0196(4) 0.0017(3) 0.0091(4) -0.0039(4)
Al1 0.0228(5) 0.0222(5) 0.0219(4) 0.0024(4) 0.0046(4) 0.0057(4)
C31 0.0253(16) 0.038(2) 0.0272(16) 0.0068(14) 0.0123(13) 0.0137(15)
C33 0.0182(16) 0.043(2) 0.0358(19) -0.0033(16) 0.0046(14) 0.0084(15)
C22 0.0337(19) 0.0198(16) 0.0340(18) -0.0017(13) 0.0055(15) 0.0048(14)
C32 0.0213(16) 0.0348(19) 0.044(2) 0.0078(16) 0.0137(15) 0.0084(14)
C2 0.0265(17) 0.0219(16) 0.0249(15) 0.0054(12) 0.0059(13) 0.0034(13)
C29 0.0226(16) 0.044(2) 0.0284(17) 0.0074(15) 0.0098(13) 0.0193(15)
C30 0.0198(15) 0.0302(17) 0.0299(16) 0.0015(13) 0.0093(13) 0.0095(13)
C10 0.0311(17) 0.0265(17) 0.0190(15) 0.0039(12) 0.0066(13) 0.0040(14)
C1 0.0212(15) 0.0204(15) 0.0233(15) 0.0032(12) 0.0020(12) 0.0027(12)
C20 0.0289(17) 0.0179(15) 0.0287(16) 0.0025(12) 0.0061(13) 0.0082(13)
C15 0.0309(18) 0.0232(16) 0.0284(17) 0.0048(13) 0.0059(14) 0.0058(14)
C21 0.0311(18) 0.0195(16) 0.0317(17) 0.0037(13) 0.0076(14) 0.0060(13)
C19 0.0317(17) 0.0218(16) 0.0276(16) 0.0009(13) 0.0078(13) 0.0117(13)
C25 0.0291(18) 0.0287(18) 0.0317(18) 0.0058(14) 0.0029(14) 0.0094(14)
C23 0.0377(19) 0.0250(17) 0.0287(17) -0.0047(13) 0.0028(15) 0.0131(15)
C3 0.0331(18) 0.0239(17) 0.0220(15) 0.0040(13) -0.0014(13) 0.0004(14)
C4 0.0251(17) 0.0249(17) 0.040(2) 0.0079(15) -0.0028(15) 0.0025(14)
C26 0.038(2) 0.033(2) 0.039(2) 0.0142(16) 0.0118(16) 0.0067(16)
C13 0.052(2) 0.0269(18) 0.0245(17) 0.0053(14) 0.0108(16) 0.0145(16)
C40 0.0336(19) 0.0206(16) 0.0372(19) 0.0028(14) 0.0065(15) 0.0050(14)
C14 0.0369(19) 0.0278(18) 0.0342(18) 0.0059(14) 0.0159(15) 0.0086(15)
C27 0.037(2) 0.031(2) 0.055(3) -0.0048(18) 0.0024(18) -0.0016(17)
C35 0.041(2) 0.063(3) 0.0281(18) 0.0106(18) 0.0126(16) 0.026(2)
C39 0.041(2) 0.0244(17) 0.0330(18) 0.0033(14) 0.0129(16) 0.0040(15)
C5 0.0244(17) 0.0281(18) 0.047(2) 0.0060(16) 0.0117(15) 0.0061(14)
C42 0.037(2) 0.0244(17) 0.0311(18) 0.0029(14) 0.0025(15) -0.0031(15)
C11 0.0297(18) 0.0324(19) 0.0266(17) 0.0025(14) 0.0039(14) 0.0066(15)
C12 0.038(2) 0.036(2) 0.0225(16) 0.0016(14) -0.0002(14) 0.0135(16)
C41 0.040(2) 0.0180(16) 0.039(2) 0.0000(14) 0.0148(16) 0.0024(14)
C7 0.043(2) 0.046(2) 0.0291(18) 0.0010(16) 0.0126(16) 0.0142(18)
C34 0.037(2) 0.033(2) 0.055(2) -0.0040(18) 0.0159(18) 0.0128(17)
C43 0.0285(18) 0.0237(18) 0.049(2) 0.0038(16) 0.0109(16) 0.0006(14)
C6 0.0284(17) 0.0214(16) 0.0301(17) 0.0024(13) 0.0088(14) 0.0031(13)
C18 0.0299(19) 0.040(2) 0.039(2) 0.0063(17) 0.0045(16) 0.0051(16)
C28 0.055(3) 0.042(2) 0.0286(19) -0.0082(16) -0.0010(17) 0.018(2)
C38 0.042(2) 0.066(3) 0.035(2) 0.0181(19) 0.0155(17) 0.034(2)
C24 0.050(2) 0.036(2) 0.0343(19) 0.0055(16) 0.0188(17) 0.0201(18)
C45 0.043(2) 0.031(2) 0.062(3) 0.0097(19) -0.002(2) 0.0116(18)
C46 0.069(3) 0.029(2) 0.058(3) -0.0130(19) 0.034(2) -0.002(2)
C9 0.048(2) 0.041(2) 0.0330(19) 0.0027(16) 0.0188(17) 0.0091(18)
C37 0.030(2) 0.058(3) 0.051(3) -0.012(2) -0.0072(18) 0.0116(19)
C17 0.072(3) 0.045(2) 0.0292(19) 0.0034(17) 0.019(2) 0.022(2)
C8 0.030(2) 0.046(2) 0.053(3) 0.011(2) -0.0095(18) 0.0069(18)
C36 0.042(2) 0.043(2) 0.078(3) 0.019(2) 0.031(2) 0.005(2)
C48 0.033(2) 0.039(2) 0.083(3) 0.004(2) 0.023(2) 0.0014(18)
C47 0.058(3) 0.033(2) 0.045(2) 0.0058(18) -0.013(2) -0.009(2)
C16 0.031(2) 0.067(3) 0.039(2) -0.002(2) 0.0032(17) 0.012(2)
C44 0.077(3) 0.038(2) 0.038(2) 0.0097(18) 0.023(2) 0.003(2)
C5S 0.053(7) 0.052(7) 0.098(10) 0.019(7) 0.040(7) 0.011(5)
C1S 0.059(9) 0.087(11) 0.078(10) 0.019(8) 0.026(7) 0.026(8)
C4S 0.057(8) 0.072(9) 0.096(11) 0.042(8) 0.045(8) 0.024(7)
C2S 0.060(8) 0.111(12) 0.064(8) 0.038(8) 0.036(7) 0.050(9)
C3S 0.044(7) 0.078(9) 0.061(9) 0.029(6) 0.029(6) 0.032(5)

loop_
_atom_type_symbol
_atom_type_description
_atom_type_scat_dispersion_real
_atom_type_scat_dispersion_imag
_atom_type_scat_source
C C 0.0033 0.0016 'International Tables Vol C Tables 4.2.6.8 and 6.1.1.4'
H H 0.0000 0.0000 'International Tables Vol C Tables 4.2.6.8 and 6.1.1.4'
Al Al 0.0645 0.0514 'International Tables Vol C Tables 4.2.6.8 and 6.1.1.4'
P P 0.1023 0.0942 'International Tables Vol C Tables 4.2.6.8 and 6.1.1.4'
U U -9.6767 9.6646 'International Tables Vol C Tables 4.2.6.8 and 6.1.1.4'

loop_
_geom_angle_atom_site_label_1
_geom_angle_atom_site_label_2
_geom_angle_atom_site_label_3
_geom_angle
_geom_angle_site_symmetry_1
_geom_angle_site_symmetry_3
_geom_angle_publ_flag
P1 U1 C31 87.88(8) . . ?
P1 U1 C33 130.12(8) . . ?
P1 U1 C32 116.86(8) . . ?
P1 U1 C29 106.78(8) . . ?
P1 U1 C20 88.34(7) . . ?
P1 U1 C19 101.19(8) . . ?
P2 U1 P1 78.37(3) . . ?
P2 U1 C31 130.49(8) . . ?
P2 U1 C33 109.85(9) . . ?
P2 U1 C22 118.92(8) . . ?
P2 U1 C32 137.13(8) . . ?
P2 U1 C29 90.09(8) . . ?
P2 U1 C30 100.74(8) . . ?
P2 U1 C20 105.39(8) . . ?
P2 U1 C19 81.84(8) . . ?
P2 U1 C23 89.28(9) . . ?
C31 U1 C33 48.42(11) . . ?
C31 U1 C32 29.39(11) . . ?
C31 U1 C29 48.80(10) . . ?
C31 U1 C19 147.67(10) . . ?
C33 U1 C32 28.86(11) . . ?
C22 U1 P1 136.21(8) . . ?
C22 U1 C31 103.87(11) . . ?
C22 U1 C33 84.34(11) . . ?
C22 U1 C32 79.10(11) . . ?
C22 U1 C29 112.63(11) . . ?
C22 U1 C30 127.37(11) . . ?
C22 U1 C20 49.40(10) . . ?
C22 U1 C19 49.15(11) . . ?
C22 U1 C23 29.97(11) . . ?
C29 U1 C33 28.92(11) . . ?
C29 U1 C32 47.84(11) . . ?
C29 U1 C19 148.65(10) . . ?
C30 U1 P1 81.71(7) . . ?
C30 U1 C31 29.81(10) . . ?
C30 U1 C33 48.51(10) . . ?
C30 U1 C32 48.46(11) . . ?
C30 U1 C29 29.81(10) . . ?
C30 U1 C20 149.50(10) . . ?
C30 U1 C19 176.51(10) . . ?
C20 U1 C31 121.66(10) . . ?
C20 U1 C33 131.65(11) . . ?
C20 U1 C32 114.41(10) . . ?
C20 U1 C29 160.43(11) . . ?
C20 U1 C19 29.72(10) . . ?
C21 U1 P1 107.09(8) . . ?
C21 U1 P2 131.10(8) . . ?
C21 U1 C31 98.41(11) . . ?
C21 U1 C33 102.71(11) . . ?
C21 U1 C22 30.24(10) . . ?
C21 U1 C32 84.98(11) . . ?
C21 U1 C29 130.79(11) . . ?
C21 U1 C30 128.14(11) . . ?
C21 U1 C20 29.90(10) . . ?
C21 U1 C19 49.26(10) . . ?
C21 U1 C23 49.63(11) . . ?
C19 U1 C33 128.45(11) . . ?
C19 U1 C32 128.08(11) . . ?
C23 U1 P1 130.86(8) . . ?
C23 U1 C31 132.28(12) . . ?
C23 U1 C33 98.90(11) . . ?
C23 U1 C32 104.50(12) . . ?
C23 U1 C29 120.77(11) . . ?
C23 U1 C30 147.40(11) . . ?
C23 U1 C20 49.25(10) . . ?
C23 U1 C19 29.67(11) . . ?
Al1 P1 U1 91.33(4) . . ?
C1 P1 U1 139.05(11) . . ?
C1 P1 Al1 113.13(11) . . ?
Al1 P2 U1 92.65(4) . . ?
C10 P2 U1 140.67(12) . . ?
C10 P2 Al1 124.37(12) . . ?
P2 Al1 P1 95.27(5) . . ?
P2 Al1 C41 140.06(11) . . ?
C40 Al1 P1 135.83(11) . . ?
C40 Al1 P2 109.07(10) . . ?
C40 Al1 C42 59.78(13) . . ?
C40 Al1 C41 35.81(13) . . ?
C39 Al1 P1 159.89(11) . . ?
C39 Al1 P2 104.84(11) . . ?
C39 Al1 C40 36.14(14) . . ?
C39 Al1 C42 60.10(13) . . ?
C39 Al1 C41 59.63(14) . . ?
C42 Al1 P1 99.79(10) . . ?
C42 Al1 P2 164.92(11) . . ?
C42 Al1 C41 35.24(14) . . ?
C41 Al1 P1 104.45(10) . . ?
C43 Al1 P1 126.52(11) . . ?
C43 Al1 P2 130.70(12) . . ?
C43 Al1 C40 60.64(14) . . ?
C43 Al1 C39 36.49(14) . . ?
C43 Al1 C42 36.37(14) . . ?
C43 Al1 C41 59.88(14) . . ?
C32 C31 U1 78.3(2) . . ?
C32 C31 C35 126.0(4) . . ?
C30 C31 U1 74.73(19) . . ?
C30 C31 C32 107.8(3) . . ?
C30 C31 C35 126.0(4) . . ?
C35 C31 U1 116.3(2) . . ?
C32 C33 U1 75.9(2) . . ?
C32 C33 C37 127.3(4) . . ?
C29 C33 U1 73.48(19) . . ?
C29 C33 C32 108.1(3) . . ?
C29 C33 C37 123.9(4) . . ?
C37 C33 U1 123.7(3) . . ?
C21 C22 U1 73.89(19) . . ?
C21 C22 C27 126.6(4) . . ?
C23 C22 U1 75.1(2) . . ?
C23 C22 C21 107.5(3) . . ?
C23 C22 C27 124.3(3) . . ?
C27 C22 U1 128.0(3) . . ?
C31 C32 U1 72.28(19) . . ?
C31 C32 C36 122.6(4) . . ?
C33 C32 U1 75.2(2) . . ?
C33 C32 C31 108.0(3) . . ?
C33 C32 C36 127.3(4) . . ?
C36 C32 U1 131.2(3) . . ?
C1 C2 C7 122.1(3) . . ?
C3 C2 C1 119.8(3) . . ?
C3 C2 C7 118.0(3) . . ?
C33 C29 U1 77.6(2) . . ?
C33 C29 C30 108.7(3) . . ?
C33 C29 C38 126.0(4) . . ?
C30 C29 U1 74.08(18) . . ?
C30 C29 C38 124.1(4) . . ?
C38 C29 U1 124.6(2) . . ?
C31 C30 U1 75.46(19) . . ?
C31 C30 C29 107.3(3) . . ?
C31 C30 C34 127.4(3) . . ?
C29 C30 U1 76.11(19) . . ?
C29 C30 C34 124.6(3) . . ?
C34 C30 U1 121.9(2) . . ?
C15 C10 P2 121.4(3) . . ?
C15 C10 C11 118.1(3) . . ?
C11 C10 P2 120.4(3) . . ?
C2 C1 P1 118.7(3) . . ?
C2 C1 C6 118.4(3) . . ?
C6 C1 P1 122.9(3) . . ?
C21 C20 U1 73.31(19) . . ?
C21 C20 C19 108.1(3) . . ?
C21 C20 C25 124.0(3) . . ?
C19 C20 U1 76.42(19) . . ?
C19 C20 C25 127.0(3) . . ?
C25 C20 U1 124.7(2) . . ?
C10 C15 C18 123.5(3) . . ?
C14 C15 C10 119.4(3) . . ?
C14 C15 C18 117.1(3) . . ?
C22 C21 U1 75.9(2) . . ?
C22 C21 C26 127.4(3) . . ?
C20 C21 U1 76.80(19) . . ?
C20 C21 C22 108.3(3) . . ?
C20 C21 C26 124.0(3) . . ?
C26 C21 U1 119.0(2) . . ?
C20 C19 U1 73.86(19) . . ?
C20 C19 C24 127.0(3) . . ?
C23 C19 U1 73.26(19) . . ?
C23 C19 C20 107.6(3) . . ?
C23 C19 C24 124.3(3) . . ?
C24 C19 U1 128.3(2) . . ?
C20 C25 H25A 109.5 . . ?
C20 C25 H25B 109.5 . . ?
C20 C25 H25C 109.5 . . ?
H25A C25 H25B 109.5 . . ?
H25A C25 H25C 109.5 . . ?
H25B C25 H25C 109.5 . . ?
C22 C23 U1 74.9(2) . . ?
C22 C23 C19 108.5(3) . . ?
C22 C23 C28 125.8(4) . . ?
C19 C23 U1 77.1(2) . . ?
C19 C23 C28 125.3(4) . . ?
C28 C23 U1 119.9(2) . . ?
C2 C3 H3 118.8 . . ?
C4 C3 C2 122.4(3) . . ?
C4 C3 H3 118.8 . . ?
C3 C4 C5 117.2(3) . . ?
C3 C4 C8 121.2(4) . . ?
C5 C4 C8 121.5(4) . . ?
C21 C26 H26A 109.5 . . ?
C21 C26 H26B 109.5 . . ?
C21 C26 H26C 109.5 . . ?
H26A C26 H26B 109.5 . . ?
H26A C26 H26C 109.5 . . ?
H26B C26 H26C 109.5 . . ?
C14 C13 C17 121.6(4) . . ?
C12 C13 C14 117.1(3) . . ?
C12 C13 C17 121.2(4) . . ?
C39 C40 Al1 71.4(2) . . ?
C39 C40 C41 107.8(3) . . ?
C39 C40 C45 124.5(4) . . ?
C41 C40 Al1 73.8(2) . . ?
C41 C40 C45 127.7(4) . . ?
C45 C40 Al1 122.3(3) . . ?
C15 C14 H14 118.6 . . ?
C13 C14 C15 122.9(4) . . ?
C13 C14 H14 118.6 . . ?
C22 C27 H27A 109.5 . . ?
C22 C27 H27B 109.5 . . ?
C22 C27 H27C 109.5 . . ?
H27A C27 H27B 109.5 . . ?
H27A C27 H27C 109.5 . . ?
H27B C27 H27C 109.5 . . ?
C31 C35 H35A 109.5 . . ?
C31 C35 H35B 109.5 . . ?
C31 C35 H35C 109.5 . . ?
H35A C35 H35B 109.5 . . ?
H35A C35 H35C 109.5 . . ?
H35B C35 H35C 109.5 . . ?
C40 C39 Al1 72.5(2) . . ?
C40 C39 C43 108.2(3) . . ?
C40 C39 C44 124.3(4) . . ?
C43 C39 Al1 71.1(2) . . ?
C43 C39 C44 127.4(4) . . ?
C44 C39 Al1 125.2(3) . . ?
C4 C5 H5 118.6 . . ?
C4 C5 C6 122.9(3) . . ?
C6 C5 H5 118.6 . . ?
C41 C42 Al1 73.0(2) . . ?
C41 C42 C43 107.9(3) . . ?
C41 C42 C47 125.6(4) . . ?
C43 C42 Al1 69.6(2) . . ?
C43 C42 C47 126.4(4) . . ?
C47 C42 Al1 125.5(3) . . ?
C10 C11 C16 121.0(3) . . ?
C12 C11 C10 119.8(3) . . ?
C12 C11 C16 119.2(3) . . ?
C13 C12 C11 122.7(3) . . ?
C13 C12 H12 118.7 . . ?
C11 C12 H12 118.7 . . ?
C40 C41 Al1 70.4(2) . . ?
C40 C41 C46 126.8(4) . . ?
C42 C41 Al1 71.7(2) . . ?
C42 C41 C40 108.4(3) . . ?
C42 C41 C46 124.6(4) . . ?
C46 C41 Al1 126.6(3) . . ?
C2 C7 H7A 109.5 . . ?
C2 C7 H7B 109.5 . . ?
C2 C7 H7C 109.5 . . ?
H7A C7 H7B 109.5 . . ?
H7A C7 H7C 109.5 . . ?
H7B C7 H7C 109.5 . . ?
C30 C34 H34A 109.5 . . ?
C30 C34 H34B 109.5 . . ?
C30 C34 H34C 109.5 . . ?
H34A C34 H34B 109.5 . . ?
H34A C34 H34C 109.5 . . ?
H34B C34 H34C 109.5 . . ?
C39 C43 Al1 72.4(2) . . ?
C39 C43 C42 107.7(3) . . ?
C39 C43 C48 126.2(4) . . ?
C42 C43 Al1 74.0(2) . . ?
C42 C43 C48 124.8(4) . . ?
C48 C43 Al1 129.3(3) . . ?
C1 C6 C9 121.5(3) . . ?
C5 C6 C1 119.3(3) . . ?
C5 C6 C9 119.2(3) . . ?
C15 C18 H18A 109.5 . . ?
C15 C18 H18B 109.5 . . ?
C15 C18 H18C 109.5 . . ?
H18A C18 H18B 109.5 . . ?
H18A C18 H18C 109.5 . . ?
H18B C18 H18C 109.5 . . ?
C23 C28 H28A 109.5 . . ?
C23 C28 H28B 109.5 . . ?
C23 C28 H28C 109.5 . . ?
H28A C28 H28B 109.5 . . ?
H28A C28 H28C 109.5 . . ?
H28B C28 H28C 109.5 . . ?
C29 C38 H38A 109.5 . . ?
C29 C38 H38B 109.5 . . ?
C29 C38 H38C 109.5 . . ?
H38A C38 H38B 109.5 . . ?
H38A C38 H38C 109.5 . . ?
H38B C38 H38C 109.5 . . ?
C19 C24 H24A 109.5 . . ?
C19 C24 H24B 109.5 . . ?
C19 C24 H24C 109.5 . . ?
H24A C24 H24B 109.5 . . ?
H24A C24 H24C 109.5 . . ?
H24B C24 H24C 109.5 . . ?
C40 C45 H45A 109.5 . . ?
C40 C45 H45B 109.5 . . ?
C40 C45 H45C 109.5 . . ?
H45A C45 H45B 109.5 . . ?
H45A C45 H45C 109.5 . . ?
H45B C45 H45C 109.5 . . ?
C41 C46 H46A 109.5 . . ?
C41 C46 H46B 109.5 . . ?
C41 C46 H46C 109.5 . . ?
H46A C46 H46B 109.5 . . ?
H46A C46 H46C 109.5 . . ?
H46B C46 H46C 109.5 . . ?
C6 C9 H9A 109.5 . . ?
C6 C9 H9B 109.5 . . ?
C6 C9 H9C 109.5 . . ?
H9A C9 H9B 109.5 . . ?
H9A C9 H9C 109.5 . . ?
H9B C9 H9C 109.5 . . ?
C33 C37 H37A 109.5 . . ?
C33 C37 H37B 109.5 . . ?
C33 C37 H37C 109.5 . . ?
H37A C37 H37B 109.5 . . ?
H37A C37 H37C 109.5 . . ?
H37B C37 H37C 109.5 . . ?
C13 C17 H17A 109.5 . . ?
C13 C17 H17B 109.5 . . ?
C13 C17 H17C 109.5 . . ?
H17A C17 H17B 109.5 . . ?
H17A C17 H17C 109.5 . . ?
H17B C17 H17C 109.5 . . ?
C4 C8 H8A 109.5 . . ?
C4 C8 H8B 109.5 . . ?
C4 C8 H8C 109.5 . . ?
H8A C8 H8B 109.5 . . ?
H8A C8 H8C 109.5 . . ?
H8B C8 H8C 109.5 . . ?
C32 C36 H36A 109.5 . . ?
C32 C36 H36B 109.5 . . ?
C32 C36 H36C 109.5 . . ?
H36A C36 H36B 109.5 . . ?
H36A C36 H36C 109.5 . . ?
H36B C36 H36C 109.5 . . ?
C43 C48 H48A 109.5 . . ?
C43 C48 H48B 109.5 . . ?
C43 C48 H48C 109.5 . . ?
H48A C48 H48B 109.5 . . ?
H48A C48 H48C 109.5 . . ?
H48B C48 H48C 109.5 . . ?
C42 C47 H47A 109.5 . . ?
C42 C47 H47B 109.5 . . ?
C42 C47 H47C 109.5 . . ?
H47A C47 H47B 109.5 . . ?
H47A C47 H47C 109.5 . . ?
H47B C47 H47C 109.5 . . ?
C11 C16 H16A 109.5 . . ?
C11 C16 H16B 109.5 . . ?
C11 C16 H16C 109.5 . . ?
H16A C16 H16B 109.5 . . ?
H16A C16 H16C 109.5 . . ?
H16B C16 H16C 109.5 . . ?
C39 C44 H44A 109.5 . . ?
C39 C44 H44B 109.5 . . ?
C39 C44 H44C 109.5 . . ?
H44A C44 H44B 109.5 . . ?
H44A C44 H44C 109.5 . . ?
H44B C44 H44C 109.5 . . ?
H5SA C5S H5SB 109.5 . . ?
H5SA C5S H5SC 109.5 . . ?
H5SB C5S H5SC 109.5 . . ?
C4S C5S H5SA 109.5 . . ?
C4S C5S H5SB 109.5 . . ?
C4S C5S H5SC 109.5 . . ?
H1SA C1S H1SB 109.5 . . ?
H1SA C1S H1SC 109.5 . . ?
H1SB C1S H1SC 109.5 . . ?
C2S C1S H1SA 109.5 . . ?
C2S C1S H1SB 109.5 . . ?
C2S C1S H1SC 109.5 . . ?
C5S C4S H4SA 108.9 . . ?
C5S C4S H4SB 108.9 . . ?
C5S C4S C3S 113.5(12) . . ?
H4SA C4S H4SB 107.7 . . ?
C3S C4S H4SA 108.9 . . ?
C3S C4S H4SB 108.9 . . ?
C1S C2S H2SA 109.5 . . ?
C1S C2S H2SB 109.5 . . ?
C1S C2S C3S 110.7(13) . . ?
H2SA C2S H2SB 108.1 . . ?
C3S C2S H2SA 109.5 . . ?
C3S C2S H2SB 109.5 . . ?
C4S C3S H3SA 108.6 . . ?
C4S C3S H3SB 108.6 . . ?
C2S C3S C4S 114.5(9) . . ?
C2S C3S H3SA 108.6 . . ?
C2S C3S H3SB 108.6 . . ?
H3SA C3S H3SB 107.6 . . ?

loop_
_geom_bond_atom_site_label_1
_geom_bond_atom_site_label_2
_geom_bond_distance
_geom_bond_site_symmetry_2
_geom_bond_publ_flag
U1 P1 2.7327(9) . ?
U1 P2 2.6952(9) . ?
U1 C31 2.738(3) . ?
U1 C33 2.806(3) . ?
U1 C22 2.716(3) . ?
U1 C32 2.815(3) . ?
U1 C29 2.754(3) . ?
U1 C30 2.728(3) . ?
U1 C20 2.735(3) . ?
U1 C21 2.691(3) . ?
U1 C19 2.768(3) . ?
U1 C23 2.720(3) . ?
P1 Al1 2.3290(13) . ?
P1 C1 1.828(3) . ?
P2 Al1 2.3124(13) . ?
P2 C10 1.822(3) . ?
Al1 C40 2.270(4) . ?
Al1 C39 2.256(4) . ?
Al1 C42 2.297(4) . ?
Al1 C41 2.314(4) . ?
Al1 C43 2.240(4) . ?
C31 C32 1.410(5) . ?
C31 C30 1.406(5) . ?
C31 C35 1.496(5) . ?
C33 C32 1.400(5) . ?
C33 C29 1.389(6) . ?
C33 C37 1.498(5) . ?
C22 C21 1.411(5) . ?
C22 C23 1.406(5) . ?
C22 C27 1.500(5) . ?
C32 C36 1.495(5) . ?
C2 C1 1.397(5) . ?
C2 C3 1.388(5) . ?
C2 C7 1.487(5) . ?
C29 C30 1.410(5) . ?
C29 C38 1.505(5) . ?
C30 C34 1.484(5) . ?
C10 C15 1.396(5) . ?
C10 C11 1.409(5) . ?
C1 C6 1.403(5) . ?
C20 C21 1.401(5) . ?
C20 C19 1.412(5) . ?
C20 C25 1.498(5) . ?
C15 C14 1.388(5) . ?
C15 C18 1.497(5) . ?
C21 C26 1.497(5) . ?
C19 C23 1.406(5) . ?
C19 C24 1.488(5) . ?
C25 H25A 0.9800 . ?
C25 H25B 0.9800 . ?
C25 H25C 0.9800 . ?
C23 C28 1.500(5) . ?
C3 H3 0.9500 . ?
C3 C4 1.370(6) . ?
C4 C5 1.377(6) . ?
C4 C8 1.500(5) . ?
C26 H26A 0.9800 . ?
C26 H26B 0.9800 . ?
C26 H26C 0.9800 . ?
C13 C14 1.374(5) . ?
C13 C12 1.369(6) . ?
C13 C17 1.495(5) . ?
C40 C39 1.404(5) . ?
C40 C41 1.410(5) . ?
C40 C45 1.486(5) . ?
C14 H14 0.9500 . ?
C27 H27A 0.9800 . ?
C27 H27B 0.9800 . ?
C27 H27C 0.9800 . ?
C35 H35A 0.9800 . ?
C35 H35B 0.9800 . ?
C35 H35C 0.9800 . ?
C39 C43 1.408(5) . ?
C39 C44 1.495(5) . ?
C5 H5 0.9500 . ?
C5 C6 1.383(5) . ?
C42 C41 1.396(6) . ?
C42 C43 1.417(6) . ?
C42 C47 1.487(5) . ?
C11 C12 1.380(5) . ?
C11 C16 1.496(5) . ?
C12 H12 0.9500 . ?
C41 C46 1.480(6) . ?
C7 H7A 0.9800 . ?
C7 H7B 0.9800 . ?
C7 H7C 0.9800 . ?
C34 H34A 0.9800 . ?
C34 H34B 0.9800 . ?
C34 H34C 0.9800 . ?
C43 C48 1.496(6) . ?
C6 C9 1.499(5) . ?
C18 H18A 0.9800 . ?
C18 H18B 0.9800 . ?
C18 H18C 0.9800 . ?
C28 H28A 0.9800 . ?
C28 H28B 0.9800 . ?
C28 H28C 0.9800 . ?
C38 H38A 0.9800 . ?
C38 H38B 0.9800 . ?
C38 H38C 0.9800 . ?
C24 H24A 0.9800 . ?
C24 H24B 0.9800 . ?
C24 H24C 0.9800 . ?
C45 H45A 0.9800 . ?
C45 H45B 0.9800 . ?
C45 H45C 0.9800 . ?
C46 H46A 0.9800 . ?
C46 H46B 0.9800 . ?
C46 H46C 0.9800 . ?
C9 H9A 0.9800 . ?
C9 H9B 0.9800 . ?
C9 H9C 0.9800 . ?
C37 H37A 0.9800 . ?
C37 H37B 0.9800 . ?
C37 H37C 0.9800 . ?
C17 H17A 0.9800 . ?
C17 H17B 0.9800 . ?
C17 H17C 0.9800 . ?
C8 H8A 0.9800 . ?
C8 H8B 0.9800 . ?
C8 H8C 0.9800 . ?
C36 H36A 0.9800 . ?
C36 H36B 0.9800 . ?
C36 H36C 0.9800 . ?
C48 H48A 0.9800 . ?
C48 H48B 0.9800 . ?
C48 H48C 0.9800 . ?
C47 H47A 0.9800 . ?
C47 H47B 0.9800 . ?
C47 H47C 0.9800 . ?
C16 H16A 0.9800 . ?
C16 H16B 0.9800 . ?
C16 H16C 0.9800 . ?
C44 H44A 0.9800 . ?
C44 H44B 0.9800 . ?
C44 H44C 0.9800 . ?
C5S H5SA 0.9800 . ?
C5S H5SB 0.9800 . ?
C5S H5SC 0.9800 . ?
C5S C4S 1.47(2) . ?
C1S H1SA 0.9800 . ?
C1S H1SB 0.9800 . ?
C1S H1SC 0.9800 . ?
C1S C2S 1.51(2) . ?
C4S H4SA 0.9900 . ?
C4S H4SB 0.9900 . ?
C4S C3S 1.52(2) . ?
C2S H2SA 0.9900 . ?
C2S H2SB 0.9900 . ?
C2S C3S 1.51(2) . ?
C3S H3SA 0.9900 . ?
C3S H3SB 0.9900 . ?
